data_8106770
loop_
_publ_author_name
'Wang, Zong-Cheng'
'Zhao, Jin-Hao'
'Cheng, Jing-Li'
'Jiang, Hong-Yu'
'Liu, Xiao-Wen'

_publ_section_title
;
 Crystal structure of ethyl
 2-(2-(2-(4-chlorophenyl)-3-methylbutanamido)thiazol-4-yl)acetate,
 C18H21ClN2O3S
;
_journal_issue 1
_journal_name_full 'Zeitschrift f\"ur Kristallographie - New Crystal Structures'
_journal_page_first 9
_journal_page_last 11
_journal_paper_doi 10.1515/ncrs-2014-9011
_journal_volume 231
_journal_year 2016
_chemical_formula_moiety 'C18 H21 Cl N2 O3 S'
_chemical_formula_sum 'C18 H21 Cl N2 O3 S'
_chemical_formula_weight 380.88
_chemical_name_systematic
;
ethyl 2-(2-(2-(4-chlorophenyl)-3-methylbutanamido)thiazol-4-yl)acetate
;
_space_group_IT_number 14
_space_group_name_Hall '-P 2ybc'
_space_group_name_H-M_alt 'P 1 21/c 1'
_symmetry_cell_setting monoclinic
_symmetry_Int_Tables_number 14
_symmetry_space_group_name_Hall '-P 2ybc'
_symmetry_space_group_name_H-M 'P 1 21/c 1'
_cell_angle_alpha 90.0000
_cell_angle_beta 92.572(13)
_cell_angle_gamma 90.0000
_cell_formula_units_Z 8
_cell_length_a 12.582(4)
_cell_length_b 14.790(5)
_cell_length_c 21.406(8)
_cell_measurement_reflns_used 19094
_cell_measurement_temperature 298(1)
_cell_measurement_theta_max 27.5
_cell_measurement_theta_min 3.2
_cell_volume 3979(2)
_computing_cell_refinement 'CrysAlis PRO '
_computing_data_collection 'CrysAlis PRO '
_computing_data_reduction 'CrystalStructure '
_computing_molecular_graphics 'Ortep3 for windows '
_computing_publication_material 'WinGX '
_computing_structure_refinement 'SHELXL-97 '
_computing_structure_solution 'SHELXS-97 '
_diffrn_ambient_temperature 298(2)
_diffrn_detector_area_resol_mean 10.00
_diffrn_measured_fraction_theta_full 0.982
_diffrn_measured_fraction_theta_max 0.982
_diffrn_measurement_device_type 'Rigaku RAXIS-RAPID'
_diffrn_measurement_method \w
_diffrn_radiation_type 'Mo K\a'
_diffrn_radiation_wavelength 0.71075
_diffrn_reflns_av_R_equivalents 0.069
_diffrn_reflns_limit_h_max 15
_diffrn_reflns_limit_h_min -16
_diffrn_reflns_limit_k_max 19
_diffrn_reflns_limit_k_min -19
_diffrn_reflns_limit_l_max 27
_diffrn_reflns_limit_l_min -27
_diffrn_reflns_number 36808
_diffrn_reflns_theta_full 27.48
_diffrn_reflns_theta_max 27.48
_exptl_absorpt_coefficient_mu 0.315
_exptl_absorpt_correction_T_max 0.960
_exptl_absorpt_correction_T_min 0.835
_exptl_absorpt_correction_type multi-scan
_exptl_absorpt_process_details
;
CrysAlisPro, Oxford Diffraction Ltd., Version 1.171.33.52 
Numerical absorption correction based on gaussian integration 
over a multifaceted crystal model.
;
_exptl_crystal_colour colorless
_exptl_crystal_density_diffrn 1.272
_exptl_crystal_density_method 'not measured'
_exptl_crystal_description platelet
_exptl_crystal_F_000 1600.00
_exptl_crystal_size_max 0.52
_exptl_crystal_size_mid 0.32
_exptl_crystal_size_min 0.13
_refine_diff_density_max 0.40
_refine_diff_density_min -0.47
_refine_ls_extinction_method none
_refine_ls_goodness_of_fit_ref 1.001
_refine_ls_hydrogen_treatment constr
_refine_ls_number_parameters 493
_refine_ls_number_reflns 8966
_refine_ls_R_factor_gt 0.0464
_refine_ls_shift/su_max 0.0000
_refine_ls_structure_factor_coef Fsqd
_refine_ls_weighting_details 'w = 1/[0.0003Fo^2^ + 0.5700\s(Fo^2^) + 0.5000]/(4Fo^2^)'
_refine_ls_weighting_scheme calc
_refine_ls_wR_factor_ref 0.1298
_reflns_number_gt 3675
_reflns_number_total 8966
_reflns_threshold_expression F^2^>2.0\s(F^2^)
_cod_data_source_file suppl_ncrs-2014-9011_suppl.cif
_cod_data_source_block 1
_cod_original_sg_symbol_H-M 'P 21/c '
_cod_database_code 8106770

loop_
_symmetry_equiv_pos_site_id
_symmetry_equiv_pos_as_xyz
1 +X,+Y,+Z
2 -X,1/2+Y,1/2-Z
3 -X,-Y,-Z
4 +X,1/2-Y,1/2+Z

loop_
_atom_site_label
_atom_site_type_symbol
_atom_site_fract_x
_atom_site_fract_y
_atom_site_fract_z
_atom_site_U_iso_or_equiv
_atom_site_adp_type
_atom_site_occupancy
_atom_site_symmetry_multiplicity
_atom_site_calc_flag
_atom_site_refinement_flags
_atom_site_disorder_assembly
_atom_site_disorder_group
Cl1 Cl -0.36313(9) 0.00994(8) 0.12764(6) 0.1533(5) Uani 1.00 1 d . . .
Cl2 Cl 0.83729(8) 0.16068(8) 0.33565(6) 0.1304(4) Uani 1.00 1 d . . .
S1 S 0.31824(6) 0.11693(6) 0.16868(5) 0.0842(3) Uani 1.00 1 d . . .
S2 S 0.19997(6) 0.04430(6) 0.35827(5) 0.0899(3) Uani 1.00 1 d . . .
O11 O 0.14374(16) 0.16218(16) 0.09708(11) 0.0857(8) Uani 1.00 1 d . . .
O12 O 0.5599(2) 0.3064(2) 0.26793(12) 0.1280(11) Uani 1.00 1 d . . .
O13 O 0.5813(2) 0.30533(17) 0.37054(12) 0.1105(10) Uani 1.00 1 d . . .
O21 O 0.37488(16) -0.01705(17) 0.42048(11) 0.0976(8) Uani 1.00 1 d . . .
O22 O -0.0491(2) -0.1365(2) 0.23821(14) 0.1641(14) Uani 1.00 1 d . . .
O23 O -0.0422(2) -0.1205(2) 0.13751(16) 0.1411(13) Uani 1.00 1 d . . .
N11 N 0.30522(19) 0.23001(17) 0.25892(12) 0.0722(8) Uani 1.00 1 d . . .
N12 N 0.16270(17) 0.24141(14) 0.18601(11) 0.0675(8) Uani 1.00 1 d . . .
N21 N 0.1973(2) -0.05690(17) 0.26061(12) 0.0750(9) Uani 1.00 1 d . . .
N22 N 0.34535(17) -0.08343(16) 0.32734(11) 0.0658(8) Uani 1.00 1 d . . .
C1 C 0.2582(2) 0.20330(19) 0.20724(14) 0.0636(9) Uani 1.00 1 d . . .
C2 C 0.4144(2) 0.1166(2) 0.22750(18) 0.0882(13) Uani 1.00 1 d . . .
C3 C 0.3974(2) 0.1791(2) 0.27060(18) 0.0779(12) Uani 1.00 1 d . . .
C4 C 0.4648(2) 0.1998(2) 0.32710(16) 0.0906(12) Uani 1.00 1 d . . .
C5 C 0.5389(2) 0.2763(2) 0.3169(2) 0.1079(13) Uani 1.00 1 d . . .
C6 C 0.6571(4) 0.3787(3) 0.3651(2) 0.132(2) Uani 1.00 1 d . . .
C7 C 0.7134(5) 0.3935(4) 0.4268(2) 0.138(3) Uani 1.00 1 d . . .
C8 C 0.1095(2) 0.2190(2) 0.13154(16) 0.0698(11) Uani 1.00 1 d . . .
C9 C 0.0041(2) 0.2685(2) 0.11717(14) 0.0692(10) Uani 1.00 1 d . . .
C10 C 0.0102(2) 0.3171(2) 0.05462(14) 0.0765(11) Uani 1.00 1 d . . .
C11 C 0.0902(2) 0.3945(2) 0.05967(19) 0.1208(16) Uani 1.00 1 d . . .
C12 C -0.0964(2) 0.3526(2) 0.03130(17) 0.1031(14) Uani 1.00 1 d . . .
C13 C -0.0864(2) 0.2022(2) 0.12001(16) 0.0689(10) Uani 1.00 1 d . . .
C14 C -0.0964(2) 0.1308(2) 0.07931(16) 0.0771(11) Uani 1.00 1 d . . .
C15 C -0.1811(2) 0.0708(2) 0.08177(18) 0.0886(13) Uani 1.00 1 d . . .
C16 C -0.2558(2) 0.0853(2) 0.1257(2) 0.0943(14) Uani 1.00 1 d . . .
C17 C -0.2478(2) 0.1554(2) 0.1663(2) 0.1030(15) Uani 1.00 1 d . . .
C18 C -0.1632(2) 0.2133(2) 0.16346(17) 0.0861(12) Uani 1.00 1 d . . .
C21 C 0.2511(2) -0.03862(19) 0.31210(14) 0.0645(10) Uani 1.00 1 d . . .
C22 C 0.1080(2) -0.0012(2) 0.25584(18) 0.0804(12) Uani 1.00 1 d . . .
C23 C 0.0989(2) 0.0557(2) 0.3030(2) 0.0984(14) Uani 1.00 1 d . . .
C24 C 0.0369(2) -0.0083(2) 0.19849(17) 0.1010(14) Uani 1.00 1 d . . .
C25 C -0.0223(2) -0.0958(2) 0.1952(2) 0.1158(16) Uani 1.00 1 d . . .
C26 C -0.0949(5) -0.2060(3) 0.1284(3) 0.137(3) Uani 1.00 1 d . . .
C27 C -0.1774(4) -0.1987(3) 0.0771(2) 0.143(3) Uani 1.00 1 d . . .
C28 C 0.4040(2) -0.0696(2) 0.38133(16) 0.0720(11) Uani 1.00 1 d . . .
C29 C 0.5087(2) -0.1211(2) 0.38795(13) 0.0684(10) Uani 1.00 1 d . . .
C30 C 0.5157(2) -0.1674(2) 0.45223(16) 0.0854(12) Uani 1.00 1 d . . .
C31 C 0.4275(3) -0.2370(2) 0.45721(19) 0.1331(18) Uani 1.00 1 d . . .
C32 C 0.6223(2) -0.2105(2) 0.46590(18) 0.1222(16) Uani 1.00 1 d . . .
C33 C 0.5959(2) -0.0542(2) 0.37663(14) 0.0643(10) Uani 1.00 1 d . . .
C34 C 0.6237(2) 0.0115(2) 0.42009(14) 0.0759(11) Uani 1.00 1 d . . .
C35 C 0.6982(2) 0.0765(2) 0.40789(18) 0.0841(12) Uani 1.00 1 d . . .
C36 C 0.7461(2) 0.0763(2) 0.3519(2) 0.0845(12) Uani 1.00 1 d . . .
C37 C 0.7231(2) 0.0106(2) 0.30794(18) 0.0911(13) Uani 1.00 1 d . . .
C38 C 0.6471(2) -0.0540(2) 0.32088(16) 0.0794(12) Uani 1.00 1 d . . .
H2 H 0.4721 0.0773 0.2292 0.106 Uiso 1.00 1 c R . .
H9 H -0.0046 0.3142 0.1497 0.083 Uiso 1.00 1 c R . .
H10 H 0.0350 0.2737 0.0239 0.092 Uiso 1.00 1 c R . .
H14 H -0.0456 0.1223 0.0496 0.093 Uiso 1.00 1 c R . .
H15 H -0.1872 0.0221 0.0544 0.106 Uiso 1.00 1 c R . .
H17 H -0.2990 0.1642 0.1957 0.124 Uiso 1.00 1 c R . .
H18 H -0.1573 0.2613 0.1915 0.103 Uiso 1.00 1 c R . .
H23 H 0.0437 0.0971 0.3058 0.118 Uiso 1.00 1 c R . .
H29 H 0.5093 -0.1678 0.3555 0.082 Uiso 1.00 1 c R . .
H30 H 0.5054 -0.1209 0.4840 0.103 Uiso 1.00 1 c R . .
H34 H 0.5915 0.0119 0.4584 0.091 Uiso 1.00 1 c R . .
H35 H 0.7158 0.1204 0.4377 0.101 Uiso 1.00 1 c R . .
H37 H 0.7576 0.0094 0.2704 0.109 Uiso 1.00 1 c R . .
H38 H 0.6303 -0.0984 0.2912 0.095 Uiso 1.00 1 c R . .
H41 H 0.4192 0.2155 0.3608 0.109 Uiso 1.00 1 c R . .
H42 H 0.5061 0.1465 0.3386 0.109 Uiso 1.00 1 c R . .
H61 H 0.7083 0.3631 0.3343 0.158 Uiso 1.00 1 c R . .
H62 H 0.6197 0.4334 0.3522 0.158 Uiso 1.00 1 c R . .
H71 H 0.7463 0.3381 0.4408 0.166 Uiso 1.00 1 c R . .
H72 H 0.7669 0.4392 0.4228 0.166 Uiso 1.00 1 c R . .
H73 H 0.6633 0.4128 0.4566 0.166 Uiso 1.00 1 c R . .
H101 H 0.1351 0.2822 0.2089 0.081 Uiso 1.00 1 c R . .
H111 H 0.0942 0.4235 0.0197 0.145 Uiso 1.00 1 c R . .
H112 H 0.1590 0.3711 0.0725 0.145 Uiso 1.00 1 c R . .
H113 H 0.0679 0.4375 0.0900 0.145 Uiso 1.00 1 c R . .
H121 H -0.1433 0.3028 0.0218 0.124 Uiso 1.00 1 c R . .
H122 H -0.0878 0.3879 -0.0057 0.124 Uiso 1.00 1 c R . .
H123 H -0.1260 0.3896 0.0630 0.124 Uiso 1.00 1 c R . .
H201 H 0.3681 -0.1222 0.3011 0.079 Uiso 1.00 1 c R . .
H241 H 0.0798 -0.0034 0.1621 0.121 Uiso 1.00 1 c R . .
H242 H -0.0141 0.0409 0.1984 0.121 Uiso 1.00 1 c R . .
H261 H -0.0432 -0.2515 0.1178 0.165 Uiso 1.00 1 c R . .
H262 H -0.1280 -0.2234 0.1666 0.165 Uiso 1.00 1 c R . .
H271 H -0.1438 -0.1911 0.0380 0.172 Uiso 1.00 1 c R . .
H272 H -0.2221 -0.1475 0.0844 0.172 Uiso 1.00 1 c R . .
H273 H -0.2197 -0.2527 0.0756 0.172 Uiso 1.00 1 c R . .
H311 H 0.4373 -0.2845 0.4275 0.160 Uiso 1.00 1 c R . .
H312 H 0.3598 -0.2085 0.4486 0.160 Uiso 1.00 1 c R . .
H313 H 0.4297 -0.2619 0.4987 0.160 Uiso 1.00 1 c R . .
H321 H 0.6760 -0.1644 0.4692 0.147 Uiso 1.00 1 c R . .
H322 H 0.6379 -0.2512 0.4326 0.147 Uiso 1.00 1 c R . .
H323 H 0.6210 -0.2433 0.5045 0.147 Uiso 1.00 1 c R . .

loop_
_atom_site_aniso_label
_atom_site_aniso_U_11
_atom_site_aniso_U_22
_atom_site_aniso_U_33
_atom_site_aniso_U_12
_atom_site_aniso_U_13
_atom_site_aniso_U_23
Cl1 0.1053(7) 0.1337(10) 0.2226(14) -0.0352(6) 0.0275(8) 0.0044(9)
Cl2 0.0896(6) 0.1338(9) 0.1689(11) -0.0166(6) 0.0171(7) 0.0007(7)
S1 0.0680(5) 0.0769(5) 0.1074(7) 0.0096(4) 0.0010(4) -0.0006(5)
S2 0.0715(5) 0.0861(6) 0.1123(8) 0.0070(4) 0.0082(5) -0.0132(5)
O11 0.0754(14) 0.0927(17) 0.0878(17) 0.0160(12) -0.0078(12) -0.0201(13)
O12 0.125(2) 0.172(2) 0.085(2) -0.0700(18) -0.0238(16) 0.0565(19)
O13 0.136(2) 0.106(2) 0.088(2) -0.0336(16) -0.0175(16) 0.0251(15)
O21 0.0807(15) 0.136(2) 0.0754(16) 0.0278(13) -0.0073(12) -0.0412(15)
O22 0.173(2) 0.197(3) 0.119(2) -0.113(2) -0.037(2) 0.068(2)
O23 0.185(2) 0.118(2) 0.117(2) -0.040(2) -0.028(2) 0.029(2)
N11 0.0647(15) 0.0792(18) 0.0717(19) 0.0002(13) -0.0087(14) 0.0165(14)
N12 0.0653(15) 0.0714(17) 0.0648(17) 0.0117(12) -0.0081(13) -0.0036(13)
N21 0.0709(16) 0.0788(18) 0.0742(19) -0.0036(14) -0.0083(15) 0.0113(15)
N22 0.0593(14) 0.0749(17) 0.0627(17) 0.0070(12) -0.0032(13) -0.0112(13)
C1 0.0529(16) 0.0632(19) 0.074(2) 0.0044(14) -0.0026(16) 0.0123(17)
C2 0.0587(18) 0.093(2) 0.112(3) 0.0063(18) -0.006(2) 0.022(2)
C3 0.0594(19) 0.091(2) 0.082(2) -0.0098(18) -0.0078(19) 0.032(2)
C4 0.069(2) 0.114(2) 0.087(2) -0.0111(19) -0.0157(19) 0.041(2)
C5 0.092(2) 0.127(2) 0.102(2) -0.0204(19) -0.021(2) 0.030(2)
C6 0.132(5) 0.124(3) 0.135(4) -0.030(4) -0.033(4) 0.036(3)
C7 0.132(7) 0.152(7) 0.128(4) -0.035(6) -0.032(5) 0.047(4)
C8 0.0653(19) 0.070(2) 0.074(2) 0.0010(17) 0.0005(18) 0.0018(18)
C9 0.0641(18) 0.070(2) 0.072(2) 0.0125(16) -0.0111(16) -0.0003(17)
C10 0.078(2) 0.073(2) 0.078(2) 0.0060(17) -0.0066(18) 0.0076(18)
C11 0.099(2) 0.109(3) 0.153(3) -0.014(2) -0.013(2) 0.044(2)
C12 0.094(2) 0.099(2) 0.114(3) 0.008(2) -0.021(2) 0.026(2)
C13 0.0616(19) 0.079(2) 0.065(2) 0.0073(17) -0.0128(17) 0.0061(18)
C14 0.070(2) 0.088(2) 0.072(2) -0.0024(19) -0.0083(17) 0.003(2)
C15 0.091(2) 0.083(2) 0.090(2) 0.003(2) -0.017(2) 0.000(2)
C16 0.076(2) 0.087(2) 0.120(3) -0.006(2) 0.002(2) 0.016(2)
C17 0.091(2) 0.098(3) 0.121(3) 0.007(2) 0.023(2) 0.002(2)
C18 0.081(2) 0.082(2) 0.095(2) 0.007(2) 0.009(2) 0.003(2)
C21 0.0593(17) 0.066(2) 0.069(2) -0.0027(15) 0.0067(17) 0.0028(17)
C22 0.059(2) 0.078(2) 0.103(3) -0.0121(18) -0.008(2) 0.027(2)
C23 0.068(2) 0.087(2) 0.139(3) 0.0053(19) -0.007(2) 0.004(2)
C24 0.073(2) 0.108(2) 0.120(3) -0.005(2) -0.023(2) 0.038(2)
C25 0.098(2) 0.126(3) 0.120(3) -0.034(2) -0.034(2) 0.038(3)
C26 0.159(8) 0.130(4) 0.120(7) -0.031(5) -0.031(6) 0.031(4)
C27 0.136(6) 0.152(5) 0.138(6) -0.039(4) -0.034(5) 0.036(4)
C28 0.0599(18) 0.091(2) 0.065(2) 0.0027(16) 0.0035(17) -0.0126(19)
C29 0.0671(18) 0.081(2) 0.056(2) 0.0117(16) -0.0017(15) -0.0120(17)
C30 0.082(2) 0.099(2) 0.075(2) 0.012(2) 0.0012(19) -0.001(2)
C31 0.129(3) 0.153(4) 0.117(3) -0.023(3) 0.001(2) 0.040(3)
C32 0.116(2) 0.143(3) 0.107(3) 0.034(2) 0.001(2) 0.028(2)
C33 0.0603(17) 0.080(2) 0.052(2) 0.0186(16) -0.0030(16) -0.0071(17)
C34 0.0666(19) 0.101(2) 0.060(2) 0.0043(19) 0.0003(16) -0.019(2)
C35 0.069(2) 0.099(2) 0.084(2) 0.012(2) -0.010(2) -0.024(2)
C36 0.0570(19) 0.095(2) 0.101(3) 0.0097(18) -0.002(2) -0.004(2)
C37 0.086(2) 0.104(2) 0.085(2) 0.016(2) 0.020(2) -0.001(2)
C38 0.083(2) 0.087(2) 0.069(2) 0.0178(19) 0.0013(19) -0.0150(19)

loop_
_atom_type_symbol
_atom_type_description
_atom_type_scat_dispersion_real
_atom_type_scat_dispersion_imag
_atom_type_scat_source
C C 0.003 0.002
;
International Tables for Crystallography
(1992, Vol. C, Tables 4.2.6.8 and 6.1.1.4)
;
H H 0.000 0.000
;
International Tables for Crystallography
(1992, Vol. C, Table 6.1.1.4)
;
O O 0.011 0.006
;
International Tables for Crystallography
(1992, Vol. C, Tables 4.2.6.8 and 6.1.1.4)
;
N N 0.006 0.003
;
International Tables for Crystallography
(1992, Vol. C, Tables 4.2.6.8 and 6.1.1.4)
;
Cl Cl 0.148 0.159
;
International Tables for Crystallography
(1992, Vol. C, Tables 4.2.6.8 and 6.1.1.4)
;
S S 0.125 0.123
;
International Tables for Crystallography
(1992, Vol. C, Tables 4.2.6.8 and 6.1.1.4)
;

loop_
_geom_angle_atom_site_label_1
_geom_angle_atom_site_label_2
_geom_angle_atom_site_label_3
_geom_angle
_geom_angle_site_symmetry_1
_geom_angle_site_symmetry_2
_geom_angle_site_symmetry_3
C1 S1 C2 87.69(16) . . .
C21 S2 C23 87.63(17) . . .
C5 O13 C6 114.6(3) . . .
C25 O23 C26 116.3(4) . . .
C1 N11 C3 109.5(2) . . .
C1 N12 C8 124.6(2) . . .
C21 N21 C22 109.1(2) . . .
C21 N22 C28 123.7(2) . . .
S1 C1 N11 116.4(2) . . .
S1 C1 N12 122.7(2) . . .
N11 C1 N12 120.9(2) . . .
S1 C2 C3 112.3(2) . . .
N11 C3 C2 114.1(3) . . .
N11 C3 C4 118.5(3) . . .
C2 C3 C4 127.4(3) . . .
C3 C4 C5 112.2(3) . . .
O12 C5 O13 123.7(3) . . .
O12 C5 C4 125.7(3) . . .
O13 C5 C4 110.6(3) . . .
O13 C6 C7 109.1(3) . . .
O11 C8 N12 121.2(2) . . .
O11 C8 C9 122.5(2) . . .
N12 C8 C9 116.3(2) . . .
C8 C9 C10 108.9(2) . . .
C8 C9 C13 109.2(2) . . .
C10 C9 C13 114.2(2) . . .
C9 C10 C11 110.5(2) . . .
C9 C10 C12 112.1(2) . . .
C11 C10 C12 109.7(2) . . .
C9 C13 C14 121.5(2) . . .
C9 C13 C18 120.2(2) . . .
C14 C13 C18 118.2(2) . . .
C13 C14 C15 121.0(3) . . .
C14 C15 C16 118.4(3) . . .
Cl1 C16 C15 117.9(3) . . .
Cl1 C16 C17 120.5(3) . . .
C15 C16 C17 121.7(3) . . .
C16 C17 C18 119.0(3) . . .
C13 C18 C17 121.6(3) . . .
S2 C21 N21 116.3(2) . . .
S2 C21 N22 123.0(2) . . .
N21 C21 N22 120.7(2) . . .
N21 C22 C23 114.6(3) . . .
N21 C22 C24 118.1(3) . . .
C23 C22 C24 127.2(3) . . .
S2 C23 C22 112.3(2) . . .
C22 C24 C25 112.3(3) . . .
O22 C25 O23 123.8(3) . . .
O22 C25 C24 125.0(4) . . .
O23 C25 C24 111.2(3) . . .
O23 C26 C27 109.9(4) . . .
O21 C28 N22 121.0(2) . . .
O21 C28 C29 122.9(2) . . .
N22 C28 C29 116.0(2) . . .
C28 C29 C30 108.7(2) . . .
C28 C29 C33 106.9(2) . . .
C30 C29 C33 115.1(2) . . .
C29 C30 C31 110.6(2) . . .
C29 C30 C32 112.3(2) . . .
C31 C30 C32 110.3(3) . . .
C29 C33 C34 121.3(2) . . .
C29 C33 C38 120.8(2) . . .
C34 C33 C38 117.8(2) . . .
C33 C34 C35 121.2(3) . . .
C34 C35 C36 119.8(3) . . .
Cl2 C36 C35 119.7(2) . . .
Cl2 C36 C37 119.4(3) . . .
C35 C36 C37 120.9(3) . . .
C36 C37 C38 118.4(3) . . .
C33 C38 C37 121.7(3) . . .
C1 N12 H101 117.7 . . .
C8 N12 H101 117.7 . . .
C21 N22 H201 118.1 . . .
C28 N22 H201 118.1 . . .
S1 C2 H2 123.9 . . .
C3 C2 H2 123.9 . . .
C3 C4 H41 108.8 . . .
C3 C4 H42 108.8 . . .
C5 C4 H41 108.8 . . .
C5 C4 H42 108.8 . . .
H41 C4 H42 109.5 . . .
O13 C6 H61 109.6 . . .
O13 C6 H62 109.6 . . .
C7 C6 H61 109.6 . . .
C7 C6 H62 109.6 . . .
H61 C6 H62 109.5 . . .
C6 C7 H71 109.5 . . .
C6 C7 H72 109.5 . . .
C6 C7 H73 109.5 . . .
H71 C7 H72 109.5 . . .
H71 C7 H73 109.5 . . .
H72 C7 H73 109.5 . . .
C8 C9 H9 108.1 . . .
C10 C9 H9 108.1 . . .
C13 C9 H9 108.1 . . .
C9 C10 H10 108.1 . . .
C11 C10 H10 108.1 . . .
C12 C10 H10 108.1 . . .
C10 C11 H111 109.5 . . .
C10 C11 H112 109.5 . . .
C10 C11 H113 109.5 . . .
H111 C11 H112 109.5 . . .
H111 C11 H113 109.5 . . .
H112 C11 H113 109.5 . . .
C10 C12 H121 109.5 . . .
C10 C12 H122 109.5 . . .
C10 C12 H123 109.5 . . .
H121 C12 H122 109.5 . . .
H121 C12 H123 109.5 . . .
H122 C12 H123 109.5 . . .
C13 C14 H14 119.5 . . .
C15 C14 H14 119.5 . . .
C14 C15 H15 120.8 . . .
C16 C15 H15 120.8 . . .
C16 C17 H17 120.5 . . .
C18 C17 H17 120.5 . . .
C13 C18 H18 119.2 . . .
C17 C18 H18 119.2 . . .
S2 C23 H23 123.9 . . .
C22 C23 H23 123.9 . . .
C22 C24 H241 108.8 . . .
C22 C24 H242 108.8 . . .
C25 C24 H241 108.8 . . .
C25 C24 H242 108.8 . . .
H241 C24 H242 109.5 . . .
O23 C26 H261 109.4 . . .
O23 C26 H262 109.4 . . .
C27 C26 H261 109.4 . . .
C27 C26 H262 109.4 . . .
H261 C26 H262 109.5 . . .
C26 C27 H271 109.5 . . .
C26 C27 H272 109.5 . . .
C26 C27 H273 109.5 . . .
H271 C27 H272 109.5 . . .
H271 C27 H273 109.5 . . .
H272 C27 H273 109.5 . . .
C28 C29 H29 108.7 . . .
C30 C29 H29 108.7 . . .
C33 C29 H29 108.7 . . .
C29 C30 H30 107.8 . . .
C31 C30 H30 107.8 . . .
C32 C30 H30 107.8 . . .
C30 C31 H311 109.5 . . .
C30 C31 H312 109.5 . . .
C30 C31 H313 109.5 . . .
H311 C31 H312 109.5 . . .
H311 C31 H313 109.5 . . .
H312 C31 H313 109.5 . . .
C30 C32 H321 109.5 . . .
C30 C32 H322 109.5 . . .
C30 C32 H323 109.5 . . .
H321 C32 H322 109.5 . . .
H321 C32 H323 109.5 . . .
H322 C32 H323 109.5 . . .
C33 C34 H34 119.4 . . .
C35 C34 H34 119.4 . . .
C34 C35 H35 120.1 . . .
C36 C35 H35 120.1 . . .
C36 C37 H37 120.8 . . .
C38 C37 H37 120.8 . . .
C33 C38 H38 119.1 . . .
C37 C38 H38 119.1 . . .

loop_
_geom_bond_atom_site_label_1
_geom_bond_atom_site_label_2
_geom_bond_distance
_geom_bond_site_symmetry_1
_geom_bond_site_symmetry_2
Cl1 C16 1.753(3) . .
Cl2 C36 1.741(3) . .
S1 C1 1.714(3) . .
S1 C2 1.707(3) . .
S2 C21 1.718(3) . .
S2 C23 1.705(3) . .
O11 C8 1.209(4) . .
O12 C5 1.179(5) . .
O13 C5 1.316(4) . .
O13 C6 1.452(5) . .
O21 C28 1.212(4) . .
O22 C25 1.163(6) . .
O23 C25 1.301(6) . .
O23 C26 1.438(6) . .
N11 C1 1.293(3) . .
N11 C3 1.395(4) . .
N12 C1 1.385(3) . .
N12 C8 1.359(3) . .
N21 C21 1.296(3) . .
N21 C22 1.393(4) . .
N22 C21 1.384(3) . .
N22 C28 1.358(3) . .
C2 C3 1.330(5) . .
C3 C4 1.478(4) . .
C4 C5 1.489(4) . .
C6 C7 1.487(6) . .
C8 C9 1.534(4) . .
C9 C10 1.524(4) . .
C9 C13 1.506(4) . .
C10 C11 1.525(4) . .
C10 C12 1.504(4) . .
C13 C14 1.371(4) . .
C13 C18 1.380(4) . .
C14 C15 1.390(4) . .
C15 C16 1.376(5) . .
C16 C17 1.354(6) . .
C17 C18 1.370(5) . .
C22 C23 1.323(5) . .
C22 C24 1.490(4) . .
C24 C25 1.493(5) . .
C26 C27 1.481(8) . .
C28 C29 1.523(4) . .
C29 C30 1.536(4) . .
C29 C33 1.505(4) . .
C30 C31 1.521(5) . .
C30 C32 1.502(4) . .
C33 C34 1.380(4) . .
C33 C38 1.382(4) . .
C34 C35 1.375(4) . .
C35 C36 1.366(5) . .
C36 C37 1.374(5) . .
C37 C38 1.389(5) . .
N12 H101 0.860 . .
N22 H201 0.860 . .
C2 H2 0.930 . .
C4 H41 0.970 . .
C4 H42 0.970 . .
C6 H61 0.970 . .
C6 H62 0.970 . .
C7 H71 0.960 . .
C7 H72 0.960 . .
C7 H73 0.960 . .
C9 H9 0.980 . .
C10 H10 0.980 . .
C11 H111 0.960 . .
C11 H112 0.960 . .
C11 H113 0.960 . .
C12 H121 0.960 . .
C12 H122 0.960 . .
C12 H123 0.960 . .
C14 H14 0.930 . .
C15 H15 0.930 . .
C17 H17 0.930 . .
C18 H18 0.930 . .
C23 H23 0.930 . .
C24 H241 0.970 . .
C24 H242 0.970 . .
C26 H261 0.970 . .
C26 H262 0.970 . .
C27 H271 0.960 . .
C27 H272 0.960 . .
C27 H273 0.960 . .
C29 H29 0.980 . .
C30 H30 0.980 . .
C31 H311 0.960 . .
C31 H312 0.960 . .
C31 H313 0.960 . .
C32 H321 0.960 . .
C32 H322 0.960 . .
C32 H323 0.960 . .
C34 H34 0.930 . .
C35 H35 0.930 . .
C37 H37 0.930 . .
C38 H38 0.930 . .

loop_
_geom_torsion_atom_site_label_1
_geom_torsion_atom_site_label_2
_geom_torsion_atom_site_label_3
_geom_torsion_atom_site_label_4
_geom_torsion
_geom_torsion_site_symmetry_1
_geom_torsion_site_symmetry_2
_geom_torsion_site_symmetry_3
_geom_torsion_site_symmetry_4
C1 S1 C2 C3 -0.5(2) . . . .
C2 S1 C1 N11 0.3(2) . . . .
C2 S1 C1 N12 -177.7(2) . . . .
C21 S2 C23 C22 0.7(3) . . . .
C23 S2 C21 N21 -0.7(2) . . . .
C23 S2 C21 N22 178.2(2) . . . .
C5 O13 C6 C7 -169.6(3) . . . .
C6 O13 C5 O12 0.2(4) . . . .
C6 O13 C5 C4 178.5(3) . . . .
C25 O23 C26 C27 138.5(4) . . . .
C26 O23 C25 O22 -3.8(6) . . . .
C26 O23 C25 C24 177.3(3) . . . .
C1 N11 C3 C2 -0.4(4) . . . .
C1 N11 C3 C4 178.9(2) . . . .
C3 N11 C1 S1 0.0(3) . . . .
C3 N11 C1 N12 178.0(2) . . . .
C1 N12 C8 O11 0.0(4) . . . .
C1 N12 C8 C9 179.2(2) . . . .
C8 N12 C1 S1 -3.9(4) . . . .
C8 N12 C1 N11 178.2(2) . . . .
C21 N21 C22 C23 0.1(3) . . . .
C21 N21 C22 C24 177.5(2) . . . .
C22 N21 C21 S2 0.5(3) . . . .
C22 N21 C21 N22 -178.5(2) . . . .
C21 N22 C28 O21 1.4(4) . . . .
C21 N22 C28 C29 -176.4(2) . . . .
C28 N22 C21 S2 3.2(4) . . . .
C28 N22 C21 N21 -177.9(2) . . . .
S1 C2 C3 N11 0.7(4) . . . .
S1 C2 C3 C4 -178.6(2) . . . .
N11 C3 C4 C5 -83.3(3) . . . .
C2 C3 C4 C5 95.9(4) . . . .
C3 C4 C5 O12 -14.9(4) . . . .
C3 C4 C5 O13 166.8(2) . . . .
O11 C8 C9 C10 -58.6(3) . . . .
O11 C8 C9 C13 66.8(4) . . . .
N12 C8 C9 C10 122.2(2) . . . .
N12 C8 C9 C13 -112.4(3) . . . .
C8 C9 C10 C11 -68.1(3) . . . .
C8 C9 C10 C12 169.2(2) . . . .
C8 C9 C13 C14 -63.4(3) . . . .
C8 C9 C13 C18 117.8(3) . . . .
C10 C9 C13 C14 58.8(3) . . . .
C10 C9 C13 C18 -120.0(3) . . . .
C13 C9 C10 C11 169.5(2) . . . .
C13 C9 C10 C12 46.8(3) . . . .
C9 C13 C14 C15 -179.0(3) . . . .
C9 C13 C18 C17 178.5(3) . . . .
C14 C13 C18 C17 -0.3(5) . . . .
C18 C13 C14 C15 -0.2(5) . . . .
C13 C14 C15 C16 0.7(5) . . . .
C14 C15 C16 Cl1 179.2(2) . . . .
C14 C15 C16 C17 -0.6(5) . . . .
Cl1 C16 C17 C18 -179.8(3) . . . .
C15 C16 C17 C18 0.1(4) . . . .
C16 C17 C18 C13 0.4(5) . . . .
N21 C22 C23 S2 -0.6(4) . . . .
N21 C22 C24 C25 69.2(4) . . . .
C23 C22 C24 C25 -113.7(4) . . . .
C24 C22 C23 S2 -177.7(2) . . . .
C22 C24 C25 O22 31.1(5) . . . .
C22 C24 C25 O23 -150.1(3) . . . .
O21 C28 C29 C30 50.9(4) . . . .
O21 C28 C29 C33 -73.9(3) . . . .
N22 C28 C29 C30 -131.3(2) . . . .
N22 C28 C29 C33 103.9(3) . . . .
C28 C29 C30 C31 63.3(3) . . . .
C28 C29 C30 C32 -173.1(2) . . . .
C28 C29 C33 C34 72.3(3) . . . .
C28 C29 C33 C38 -104.5(3) . . . .
C30 C29 C33 C34 -48.5(3) . . . .
C30 C29 C33 C38 134.7(3) . . . .
C33 C29 C30 C31 -176.9(2) . . . .
C33 C29 C30 C32 -53.3(3) . . . .
C29 C33 C34 C35 -175.4(2) . . . .
C29 C33 C38 C37 175.9(3) . . . .
C34 C33 C38 C37 -1.0(4) . . . .
C38 C33 C34 C35 1.5(4) . . . .
C33 C34 C35 C36 -0.2(4) . . . .
C34 C35 C36 Cl2 178.0(2) . . . .
C34 C35 C36 C37 -1.7(5) . . . .
Cl2 C36 C37 C38 -177.5(2) . . . .
C35 C36 C37 C38 2.1(5) . . . .
C36 C37 C38 C33 -0.8(5) . . . .
